data_7120032
loop_
_publ_author_name
'Luo, Feng'
'Gao, Heng Ya'
'Peng, Wenli'
'Meng, PanPan'
'Feng, Xuefeng'
'Li, Jianqiang'
'Wu, HuiQiong'
'Yan, Chang Sheng'
'Xiaong, Yang Yang'

_publ_section_title
;
 Lanthanide separation using size-selective crystallization of Ln-MOFs
;
_journal_name_full 'Chem. Commun.'
_journal_paper_doi 10.1039/C7CC01898C
_journal_year 2017
_chemical_formula_sum 'C39 H36 Co N3 O9'
_chemical_formula_weight 749.64
_chemical_name_systematic
;
 ?
;
_space_group_IT_number 14
_symmetry_space_group_name_Hall '-P 2yn'
_symmetry_space_group_name_H-M 'P 1 21/n 1'
_atom_sites_solution_hydrogens geom
_atom_sites_solution_primary direct
_atom_sites_solution_secondary difmap
_audit_creation_method SHELXL-97
_audit_update_record
;
2017-03-10 deposited with the CCDC.
2017-04-27 downloaded from the CCDC.
;
_cell_angle_alpha 90.00
_cell_angle_beta 95.246(4)
_cell_angle_gamma 90.00
_cell_formula_units_Z 4
_cell_length_a 10.8547(4)
_cell_length_b 9.5515(3)
_cell_length_c 34.2590(10)
_cell_measurement_temperature 300(2)
_cell_volume 3537.0(2)
_computing_structure_refinement 'SHELXL-97 (Sheldrick, 1997)'
_diffrn_ambient_temperature 300(2)
_diffrn_measured_fraction_theta_full 0.994
_diffrn_measured_fraction_theta_max 0.994
_diffrn_radiation_monochromator graphite
_diffrn_radiation_source 'fine-focus sealed tube'
_diffrn_radiation_type MoK\a
_diffrn_radiation_wavelength 0.71073
_diffrn_reflns_av_R_equivalents 0.0261
_diffrn_reflns_av_sigmaI/netI 0.0377
_diffrn_reflns_limit_h_max 11
_diffrn_reflns_limit_h_min -13
_diffrn_reflns_limit_k_max 10
_diffrn_reflns_limit_k_min -11
_diffrn_reflns_limit_l_max 36
_diffrn_reflns_limit_l_min -42
_diffrn_reflns_number 21882
_diffrn_reflns_theta_full 26.37
_diffrn_reflns_theta_max 26.37
_diffrn_reflns_theta_min 2.39
_exptl_absorpt_coefficient_mu 0.546
_exptl_absorpt_correction_T_max 0.9373
_exptl_absorpt_correction_T_min 0.7718
_exptl_crystal_density_diffrn 1.408
_exptl_crystal_density_method 'not measured'
_exptl_crystal_F_000 1560
_exptl_crystal_size_max 0.50
_exptl_crystal_size_mid 0.28
_exptl_crystal_size_min 0.12
_refine_diff_density_max 0.562
_refine_diff_density_min -0.821
_refine_diff_density_rms 0.206
_refine_ls_extinction_method none
_refine_ls_goodness_of_fit_ref 1.213
_refine_ls_hydrogen_treatment mixed
_refine_ls_matrix_type full
_refine_ls_number_parameters 470
_refine_ls_number_reflns 7179
_refine_ls_number_restraints 0
_refine_ls_restrained_S_all 1.213
_refine_ls_R_factor_all 0.0919
_refine_ls_R_factor_gt 0.0614
_refine_ls_shift/su_max 0.002
_refine_ls_shift/su_mean 0.000
_refine_ls_structure_factor_coef Fsqd
_refine_ls_weighting_details 'calc w=1/[\s^2^(Fo^2^)+(0.0744P)^2^+3.8004P] where P=(Fo^2^+2Fc^2^)/3'
_refine_ls_weighting_scheme calc
_refine_ls_wR_factor_gt 0.1576
_refine_ls_wR_factor_ref 0.1810
_reflns_number_gt 5273
_reflns_number_total 7179
_reflns_threshold_expression >2sigma(I)
_cod_data_source_file c7cc01898c2.cif
_cod_data_source_block 2
_cod_database_code 7120032

loop_
_symmetry_equiv_pos_as_xyz
'x, y, z'
'-x+1/2, y+1/2, -z+1/2'
'-x, -y, -z'
'x-1/2, -y-1/2, z-1/2'

loop_
_atom_site_label
_atom_site_type_symbol
_atom_site_fract_x
_atom_site_fract_y
_atom_site_fract_z
_atom_site_U_iso_or_equiv
_atom_site_adp_type
_atom_site_occupancy
_atom_site_symmetry_multiplicity
_atom_site_calc_flag
_atom_site_refinement_flags
C1 C 0.4750(3) 0.1085(4) 0.79932(11) 0.0399(9) Uani 1 1 d .
C2 C 0.3811(4) 0.0150(4) 0.78300(13) 0.0480(10) Uani 1 1 d .
C3 C 0.3692(4) -0.0147(5) 0.74376(14) 0.0608(13) Uani 1 1 d .
H3 H 0.3084 -0.0769 0.7337 0.073 Uiso 1 1 calc R
C4 C 0.4472(5) 0.0470(5) 0.71867(14) 0.0629(13) Uani 1 1 d .
H4 H 0.4386 0.0252 0.6921 0.075 Uiso 1 1 calc R
C5 C 0.5355(4) 0.1385(5) 0.73274(12) 0.0553(12) Uani 1 1 d .
H5 H 0.5861 0.1805 0.7156 0.066 Uiso 1 1 calc R
C6 C 0.5518(4) 0.1711(4) 0.77337(11) 0.0416(9) Uani 1 1 d .
C7 C 0.6426(4) 0.2744(4) 0.78644(12) 0.0445(9) Uani 1 1 d .
H7 H 0.6857 0.3148 0.7671 0.053 Uiso 1 1 calc R
C8 C 0.7591(4) 0.4352(4) 0.82613(13) 0.0466(10) Uani 1 1 d .
H8A H 0.8158 0.4300 0.8059 0.056 Uiso 1 1 calc R
H8B H 0.8070 0.4284 0.8514 0.056 Uiso 1 1 calc R
C9 C 0.6932(4) 0.5709(4) 0.82332(12) 0.0477(10) Uani 1 1 d .
C10 C 0.6759(5) 0.6745(5) 0.84812(16) 0.0676(14) Uani 1 1 d .
H10 H 0.7081 0.6801 0.8742 0.081 Uiso 1 1 calc R
C11 C 0.5994(6) 0.7746(6) 0.82751(19) 0.0808(17) Uani 1 1 d .
H11 H 0.5705 0.8578 0.8374 0.097 Uiso 1 1 calc R
C12 C 0.5771(6) 0.7266(6) 0.79138(18) 0.0801(17) Uani 1 1 d .
H12 H 0.5297 0.7725 0.7713 0.096 Uiso 1 1 calc R
C13 C 0.2225(6) -0.1453(7) 0.7971(2) 0.098(2) Uani 1 1 d .
H13A H 0.2650 -0.2236 0.7870 0.117 Uiso 1 1 calc R
H13B H 0.1650 -0.1076 0.7769 0.117 Uiso 1 1 calc R
H13C H 0.1787 -0.1754 0.8187 0.117 Uiso 1 1 calc R
C14 C 0.7298(4) 0.3790(4) 0.93104(11) 0.0422(9) Uani 1 1 d .
C15 C 0.8303(4) 0.3997(5) 0.96055(13) 0.0544(11) Uani 1 1 d .
C16 C 0.8171(5) 0.4824(6) 0.99260(12) 0.0644(14) Uani 1 1 d .
H16 H 0.8833 0.4908 1.0117 0.077 Uiso 1 1 calc R
C17 C 0.7098(5) 0.5529(6) 0.99740(13) 0.0685(14) Uani 1 1 d .
H17 H 0.7027 0.6073 1.0196 0.082 Uiso 1 1 calc R
C18 C 0.6130(5) 0.5422(5) 0.96891(13) 0.0582(12) Uani 1 1 d .
H18 H 0.5410 0.5932 0.9713 0.070 Uiso 1 1 calc R
C19 C 0.6210(4) 0.4549(4) 0.93607(11) 0.0441(9) Uani 1 1 d .
C20 C 0.5220(4) 0.4631(4) 0.90545(11) 0.0430(9) Uani 1 1 d .
H20 H 0.4638 0.5337 0.9072 0.052 Uiso 1 1 calc R
C21 C 0.4051(3) 0.4192(4) 0.84549(11) 0.0427(9) Uani 1 1 d .
H21A H 0.4097 0.5188 0.8403 0.051 Uiso 1 1 calc R
H21B H 0.4167 0.3702 0.8213 0.051 Uiso 1 1 calc R
C22 C 0.2803(4) 0.3859(5) 0.85728(12) 0.0474(10) Uani 1 1 d .
C23 C 0.2021(5) 0.2799(6) 0.85083(16) 0.0657(13) Uani 1 1 d .
H23 H 0.2135 0.2025 0.8351 0.079 Uiso 1 1 calc R
C24 C 0.0985(5) 0.3051(8) 0.87194(18) 0.0798(17) Uani 1 1 d .
H24 H 0.0292 0.2484 0.8730 0.096 Uiso 1 1 calc R
C25 C 0.1205(5) 0.4248(9) 0.88961(17) 0.086(2) Uani 1 1 d .
H25 H 0.0672 0.4677 0.9057 0.104 Uiso 1 1 calc R
C26 C 0.9594(6) 0.2009(7) 0.96041(19) 0.0874(18) Uani 1 1 d .
H26A H 0.9030 0.1529 0.9418 0.105 Uiso 1 1 calc R
H26B H 0.9427 0.1749 0.9865 0.105 Uiso 1 1 calc R
H26C H 1.0428 0.1756 0.9562 0.105 Uiso 1 1 calc R
C27 C 0.7875(4) 0.0011(4) 0.87883(12) 0.0427(9) Uani 1 1 d .
C28 C 0.8992(4) -0.0615(6) 0.86927(15) 0.0637(13) Uani 1 1 d .
C29 C 0.9614(5) -0.1549(7) 0.89372(18) 0.0824(17) Uani 1 1 d .
H29 H 1.0353 -0.1928 0.8868 0.099 Uiso 1 1 calc R
C30 C 0.9170(5) -0.1950(7) 0.92876(19) 0.0868(19) Uani 1 1 d .
H30 H 0.9600 -0.2600 0.9450 0.104 Uiso 1 1 calc R
C31 C 0.8094(5) -0.1377(5) 0.93916(15) 0.0657(13) Uani 1 1 d .
H31 H 0.7789 -0.1640 0.9626 0.079 Uiso 1 1 calc R
C32 C 0.7444(4) -0.0393(4) 0.91470(12) 0.0450(9) Uani 1 1 d .
C33 C 0.6278(4) 0.0109(4) 0.92544(11) 0.0457(10) Uani 1 1 d .
H33 H 0.5952 -0.0356 0.9460 0.055 Uiso 1 1 calc R
C34 C 0.4365(4) 0.1320(5) 0.92275(14) 0.0534(11) Uani 1 1 d .
H34A H 0.4417 0.1953 0.9450 0.064 Uiso 1 1 calc R
H34B H 0.3849 0.1763 0.9016 0.064 Uiso 1 1 calc R
C35 C 0.3759(4) 0.0016(5) 0.93382(12) 0.0498(10) Uani 1 1 d .
C36 C 0.3243(6) -0.1034(7) 0.91303(17) 0.0838(18) Uani 1 1 d .
H36 H 0.3123 -0.1088 0.8858 0.101 Uiso 1 1 calc R
C37 C 0.2907(6) -0.2060(7) 0.9399(2) 0.0873(19) Uani 1 1 d .
H37 H 0.2524 -0.2914 0.9339 0.105 Uiso 1 1 calc R
C38 C 0.3237(6) -0.1575(7) 0.97469(17) 0.0862(19) Uani 1 1 d .
H38 H 0.3120 -0.2035 0.9980 0.103 Uiso 1 1 calc R
C39 C 0.9082(7) 0.0226(11) 0.80529(18) 0.135(4) Uani 1 1 d .
H39A H 0.8903 0.1199 0.8090 0.162 Uiso 1 1 calc R
H39B H 0.8331 -0.0263 0.7970 0.162 Uiso 1 1 calc R
H39C H 0.9653 0.0133 0.7856 0.162 Uiso 1 1 calc R
N1 N 0.6714(3) 0.3176(3) 0.82159(9) 0.0358(7) Uani 1 1 d .
N2 N 0.5073(3) 0.3802(3) 0.87560(9) 0.0361(7) Uani 1 1 d .
N3 N 0.5629(3) 0.1128(3) 0.90995(9) 0.0389(7) Uani 1 1 d .
O1 O 0.4829(2) 0.1322(3) 0.83690(7) 0.0410(6) Uani 1 1 d .
O2 O 0.6331(3) 0.6002(3) 0.78764(9) 0.0665(9) Uani 1 1 d .
O3 O 0.3096(3) -0.0408(4) 0.81008(10) 0.0673(9) Uani 1 1 d .
O4 O 0.7454(2) 0.3004(3) 0.90085(8) 0.0422(6) Uani 1 1 d .
O5 O 0.2313(3) 0.4789(4) 0.88151(10) 0.0720(10) Uani 1 1 d .
O6 O 0.9443(3) 0.3455(5) 0.95569(11) 0.0742(10) Uani 1 1 d .
O7 O 0.7274(3) 0.0841(3) 0.85377(8) 0.0440(6) Uani 1 1 d .
O8 O 0.3780(4) -0.0300(4) 0.97217(9) 0.0789(11) Uani 1 1 d .
O9 O 0.9543(4) -0.0276(6) 0.83644(14) 0.122(2) Uani 1 1 d .
Co1 Co 0.61438(4) 0.22360(5) 0.866754(14) 0.03391(16) Uani 1 1 d .

loop_
_atom_site_aniso_label
_atom_site_aniso_U_11
_atom_site_aniso_U_22
_atom_site_aniso_U_33
_atom_site_aniso_U_23
_atom_site_aniso_U_13
_atom_site_aniso_U_12
C1 0.043(2) 0.031(2) 0.046(2) -0.0067(17) 0.0033(17) 0.0034(16)
C2 0.047(2) 0.039(2) 0.056(2) -0.014(2) -0.0037(19) 0.0037(18)
C3 0.060(3) 0.055(3) 0.064(3) -0.024(2) -0.013(2) 0.007(2)
C4 0.081(3) 0.059(3) 0.047(2) -0.020(2) -0.006(2) 0.019(3)
C5 0.070(3) 0.052(3) 0.044(2) -0.003(2) 0.011(2) 0.019(2)
C6 0.051(2) 0.035(2) 0.040(2) -0.0018(17) 0.0062(17) 0.0111(18)
C7 0.047(2) 0.039(2) 0.049(2) 0.0118(19) 0.0174(18) 0.0098(19)
C8 0.043(2) 0.041(2) 0.056(2) 0.0125(19) 0.0036(19) -0.0104(18)
C9 0.053(2) 0.037(2) 0.052(2) 0.0091(19) 0.000(2) -0.0140(18)
C10 0.093(4) 0.040(3) 0.068(3) 0.000(2) -0.005(3) -0.016(3)
C11 0.103(4) 0.036(3) 0.101(5) -0.005(3) 0.003(4) 0.004(3)
C12 0.105(4) 0.046(3) 0.085(4) 0.008(3) -0.016(3) 0.018(3)
C13 0.081(4) 0.104(5) 0.111(5) -0.048(4) 0.026(4) -0.053(4)
C14 0.045(2) 0.044(2) 0.038(2) 0.0036(18) 0.0080(17) -0.0193(18)
C15 0.040(2) 0.074(3) 0.050(2) 0.005(2) 0.0052(19) -0.020(2)
C16 0.070(3) 0.085(4) 0.037(2) -0.002(2) -0.001(2) -0.032(3)
C17 0.081(4) 0.082(4) 0.043(2) -0.017(2) 0.009(2) -0.024(3)
C18 0.065(3) 0.057(3) 0.053(3) -0.011(2) 0.011(2) -0.013(2)
C19 0.049(2) 0.042(2) 0.042(2) -0.0008(18) 0.0062(18) -0.0127(18)
C20 0.050(2) 0.034(2) 0.046(2) -0.0047(18) 0.0075(18) 0.0005(17)
C21 0.045(2) 0.040(2) 0.044(2) 0.0028(18) 0.0053(18) 0.0044(17)
C22 0.042(2) 0.055(3) 0.044(2) 0.006(2) 0.0001(18) 0.006(2)
C23 0.056(3) 0.063(3) 0.077(3) 0.003(3) 0.002(3) 0.004(3)
C24 0.055(3) 0.098(5) 0.088(4) 0.023(4) 0.012(3) -0.011(3)
C25 0.050(3) 0.147(7) 0.066(3) 0.004(4) 0.022(3) 0.005(4)
C26 0.079(4) 0.090(5) 0.095(4) -0.004(4) 0.015(3) -0.003(3)
C27 0.045(2) 0.034(2) 0.049(2) 0.0056(18) 0.0018(18) 0.0018(17)
C28 0.055(3) 0.067(3) 0.072(3) 0.020(3) 0.020(2) 0.018(2)
C29 0.061(3) 0.092(4) 0.096(4) 0.028(4) 0.014(3) 0.031(3)
C30 0.074(4) 0.094(5) 0.092(4) 0.038(4) 0.003(3) 0.032(3)
C31 0.068(3) 0.066(3) 0.062(3) 0.025(3) 0.002(2) 0.008(3)
C32 0.045(2) 0.042(2) 0.048(2) 0.0093(19) 0.0025(18) -0.0018(18)
C33 0.055(2) 0.044(2) 0.039(2) 0.0085(18) 0.0072(18) -0.0082(19)
C34 0.048(2) 0.053(3) 0.062(3) 0.013(2) 0.019(2) 0.002(2)
C35 0.042(2) 0.063(3) 0.045(2) 0.013(2) 0.0082(18) -0.008(2)
C36 0.091(4) 0.093(4) 0.067(3) 0.010(3) 0.000(3) -0.035(4)
C37 0.080(4) 0.077(4) 0.105(5) 0.016(4) 0.007(4) -0.038(3)
C38 0.093(4) 0.099(5) 0.067(4) 0.031(3) 0.013(3) -0.043(4)
C39 0.117(6) 0.234(10) 0.057(4) 0.022(5) 0.032(4) 0.082(7)
N1 0.0354(16) 0.0276(15) 0.0454(18) 0.0051(14) 0.0087(14) 0.0021(12)
N2 0.0333(16) 0.0339(17) 0.0415(17) 0.0020(14) 0.0051(13) -0.0023(13)
N3 0.0397(17) 0.0389(18) 0.0388(16) 0.0012(14) 0.0077(14) -0.0080(14)
O1 0.0447(15) 0.0394(15) 0.0390(14) -0.0053(12) 0.0050(12) -0.0118(12)
O2 0.090(2) 0.0484(19) 0.0580(19) 0.0018(16) -0.0087(17) 0.0136(17)
O3 0.0588(19) 0.065(2) 0.078(2) -0.0221(18) 0.0067(17) -0.0276(17)
O4 0.0363(13) 0.0399(16) 0.0504(15) -0.0009(13) 0.0037(12) -0.0072(11)
O5 0.0555(19) 0.094(3) 0.068(2) -0.022(2) 0.0159(16) 0.0013(19)
O6 0.0445(18) 0.096(3) 0.081(2) -0.004(2) 0.0009(17) -0.0159(18)
O7 0.0521(16) 0.0365(15) 0.0448(15) 0.0094(12) 0.0111(12) 0.0115(12)
O8 0.095(3) 0.098(3) 0.0459(18) 0.0084(18) 0.0160(17) -0.039(2)
O9 0.109(3) 0.167(5) 0.101(3) 0.066(3) 0.061(3) 0.079(3)
Co1 0.0349(3) 0.0291(3) 0.0379(3) 0.0033(2) 0.00432(19) -0.0043(2)

loop_
_atom_type_symbol
_atom_type_description
_atom_type_scat_dispersion_real
_atom_type_scat_dispersion_imag
_atom_type_scat_source
C C 0.0033 0.0016 'International Tables Vol C Tables 4.2.6.8 and 6.1.1.4'
H H 0.0000 0.0000 'International Tables Vol C Tables 4.2.6.8 and 6.1.1.4'
N N 0.0061 0.0033 'International Tables Vol C Tables 4.2.6.8 and 6.1.1.4'
O O 0.0106 0.0060 'International Tables Vol C Tables 4.2.6.8 and 6.1.1.4'
Co Co 0.3494 0.9721 'International Tables Vol C Tables 4.2.6.8 and 6.1.1.4'

loop_
_geom_angle_atom_site_label_1
_geom_angle_atom_site_label_2
_geom_angle_atom_site_label_3
_geom_angle
O1 C1 C6 124.2(4)
O1 C1 C2 118.4(4)
C6 C1 C2 117.4(4)
C3 C2 O3 125.2(4)
C3 C2 C1 120.9(4)
O3 C2 C1 113.9(4)
C2 C3 C4 120.7(4)
C2 C3 H3 119.6
C4 C3 H3 119.6
C5 C4 C3 120.3(4)
C5 C4 H4 119.8
C3 C4 H4 119.8
C4 C5 C6 120.7(4)
C4 C5 H5 119.6
C6 C5 H5 119.6
C1 C6 C5 119.9(4)
C1 C6 C7 121.6(3)
C5 C6 C7 118.4(4)
N1 C7 C6 127.9(4)
N1 C7 H7 116.0
C6 C7 H7 116.0
N1 C8 C9 111.0(3)
N1 C8 H8A 109.4
C9 C8 H8A 109.4
N1 C8 H8B 109.4
C9 C8 H8B 109.4
H8A C8 H8B 108.0
C10 C9 O2 109.7(4)
C10 C9 C8 135.0(4)
O2 C9 C8 115.3(4)
C9 C10 C11 107.2(5)
C9 C10 H10 126.4
C11 C10 H10 126.4
C12 C11 C10 106.4(5)
C12 C11 H11 126.8
C10 C11 H11 126.8
C11 C12 O2 110.5(5)
C11 C12 H12 124.8
O2 C12 H12 124.8
O3 C13 H13A 109.5
O3 C13 H13B 109.5
H13A C13 H13B 109.5
O3 C13 H13C 109.5
H13A C13 H13C 109.5
H13B C13 H13C 109.5
O4 C14 C19 124.4(4)
O4 C14 C15 119.7(4)
C19 C14 C15 115.8(4)
O6 C15 C16 118.6(4)
O6 C15 C14 120.1(4)
C16 C15 C14 121.1(4)
C17 C16 C15 122.2(4)
C17 C16 H16 118.9
C15 C16 H16 118.9
C16 C17 C18 118.9(5)
C16 C17 H17 120.6
C18 C17 H17 120.6
C17 C18 C19 120.9(5)
C17 C18 H18 119.6
C19 C18 H18 119.6
C18 C19 C14 121.0(4)
C18 C19 C20 117.1(4)
C14 C19 C20 121.3(4)
N2 C20 C19 125.2(4)
N2 C20 H20 117.4
C19 C20 H20 117.4
C22 C21 N2 113.5(3)
C22 C21 H21A 108.9
N2 C21 H21A 108.9
C22 C21 H21B 108.9
N2 C21 H21B 108.9
H21A C21 H21B 107.7
C23 C22 O5 108.7(4)
C23 C22 C21 134.8(4)
O5 C22 C21 116.5(4)
C22 C23 C24 108.2(5)
C22 C23 H23 125.9
C24 C23 H23 125.9
C25 C24 C23 105.4(5)
C25 C24 H24 127.3
C23 C24 H24 127.3
C24 C25 O5 111.5(5)
C24 C25 H25 124.3
O5 C25 H25 124.3
O6 C26 H26A 109.5
O6 C26 H26B 109.5
H26A C26 H26B 109.5
O6 C26 H26C 109.5
H26A C26 H26C 109.5
H26B C26 H26C 109.5
O7 C27 C32 123.9(4)
O7 C27 C28 119.6(4)
C32 C27 C28 116.5(4)
C29 C28 O9 115.7(4)
C29 C28 C27 121.5(4)
O9 C28 C27 122.7(4)
C28 C29 C30 121.4(5)
C28 C29 H29 119.3
C30 C29 H29 119.3
C31 C30 C29 119.2(5)
C31 C30 H30 120.4
C29 C30 H30 120.4
C30 C31 C32 120.4(5)
C30 C31 H31 119.8
C32 C31 H31 119.8
C31 C32 C27 121.0(4)
C31 C32 C33 118.5(4)
C27 C32 C33 120.3(4)
N3 C33 C32 127.6(4)
N3 C33 H33 116.2
C32 C33 H33 116.2
C35 C34 N3 114.6(4)
C35 C34 H34A 108.6
N3 C34 H34A 108.6
C35 C34 H34B 108.6
N3 C34 H34B 108.6
H34A C34 H34B 107.6
C36 C35 O8 108.8(4)
C36 C35 C34 132.7(4)
O8 C35 C34 118.2(4)
C35 C36 C37 107.2(5)
C35 C36 H36 126.4
C37 C36 H36 126.4
C38 C37 C36 106.5(5)
C38 C37 H37 126.7
C36 C37 H37 126.7
C37 C38 O8 110.3(5)
C37 C38 H38 124.9
O8 C38 H38 124.9
O9 C39 H39A 109.5
O9 C39 H39B 109.5
H39A C39 H39B 109.5
O9 C39 H39C 109.5
H39A C39 H39C 109.5
H39B C39 H39C 109.5
C7 N1 C8 116.4(3)
C7 N1 Co1 122.1(3)
C8 N1 Co1 121.3(3)
C20 N2 C21 115.1(3)
C20 N2 Co1 124.4(3)
C21 N2 Co1 120.3(2)
C33 N3 C34 117.1(3)
C33 N3 Co1 122.8(3)
C34 N3 Co1 119.6(3)
C1 O1 Co1 126.4(2)
C9 O2 C12 106.2(4)
C2 O3 C13 117.7(4)
C14 O4 Co1 124.5(2)
C22 O5 C25 106.2(5)
C15 O6 C26 117.3(4)
C27 O7 Co1 124.9(2)
C35 O8 C38 107.1(4)
C39 O9 C28 129.3(5)
O7 Co1 O1 91.21(12)
O7 Co1 O4 87.21(12)
O1 Co1 O4 173.92(11)
O7 Co1 N2 173.26(12)
O1 Co1 N2 90.40(12)
O4 Co1 N2 91.84(12)
O7 Co1 N1 82.96(12)
O1 Co1 N1 93.57(12)
O4 Co1 N1 92.07(12)
N2 Co1 N1 90.41(12)
O7 Co1 N3 91.91(13)
O1 Co1 N3 84.56(12)
O4 Co1 N3 89.62(12)
N2 Co1 N3 94.76(13)
N1 Co1 N3 174.51(13)

loop_
_geom_bond_atom_site_label_1
_geom_bond_atom_site_label_2
_geom_bond_distance
C1 O1 1.302(4)
C1 C6 1.406(6)
C1 C2 1.430(6)
C2 C3 1.369(6)
C2 O3 1.370(5)
C3 C4 1.391(7)
C3 H3 0.9300
C4 C5 1.353(7)
C4 H4 0.9300
C5 C6 1.421(6)
C5 H5 0.9300
C6 C7 1.437(6)
C7 N1 1.284(5)
C7 H7 0.9300
C8 N1 1.471(5)
C8 C9 1.479(6)
C8 H8A 0.9700
C8 H8B 0.9700
C9 C10 1.329(7)
C9 O2 1.361(5)
C10 C11 1.412(8)
C10 H10 0.9300
C11 C12 1.322(8)
C11 H11 0.9300
C12 O2 1.363(6)
C12 H12 0.9300
C13 O3 1.418(6)
C13 H13A 0.9600
C13 H13B 0.9600
C13 H13C 0.9600
C14 O4 1.302(5)
C14 C19 1.410(6)
C14 C15 1.431(6)
C15 O6 1.365(6)
C15 C16 1.371(7)
C16 C17 1.369(8)
C16 H16 0.9300
C17 C18 1.371(7)
C17 H17 0.9300
C18 C19 1.410(6)
C18 H18 0.9300
C19 C20 1.433(6)
C20 N2 1.292(5)
C20 H20 0.9300
C21 C22 1.482(5)
C21 N2 1.491(5)
C21 H21A 0.9700
C21 H21B 0.9700
C22 C23 1.327(7)
C22 O5 1.357(5)
C23 C24 1.412(7)
C23 H23 0.9300
C24 C25 1.305(9)
C24 H24 0.9300
C25 O5 1.360(7)
C25 H25 0.9300
C26 O6 1.398(7)
C26 H26A 0.9600
C26 H26B 0.9600
C26 H26C 0.9600
C27 O7 1.300(5)
C27 C32 1.408(6)
C27 C28 1.417(6)
C28 C29 1.360(7)
C28 O9 1.361(6)
C29 C30 1.387(8)
C29 H29 0.9300
C30 C31 1.366(7)
C30 H30 0.9300
C31 C32 1.405(6)
C31 H31 0.9300
C32 C33 1.432(6)
C33 N3 1.287(5)
C33 H33 0.9300
C34 C35 1.474(6)
C34 N3 1.489(5)
C34 H34A 0.9700
C34 H34B 0.9700
C35 C36 1.325(7)
C35 O8 1.346(5)
C36 C37 1.415(8)
C36 H36 0.9300
C37 C38 1.298(8)
C37 H37 0.9300
C38 O8 1.359(7)
C38 H38 0.9300
C39 O9 1.233(7)
C39 H39A 0.9600
C39 H39B 0.9600
C39 H39C 0.9600
N1 Co1 1.938(3)
N2 Co1 1.935(3)
N3 Co1 1.943(3)
O1 Co1 1.892(2)
O4 Co1 1.903(3)
O7 Co1 1.892(3)

loop_
_geom_torsion_atom_site_label_1
_geom_torsion_atom_site_label_2
_geom_torsion_atom_site_label_3
_geom_torsion_atom_site_label_4
_geom_torsion
O1 C1 C2 C3 -179.4(4)
C6 C1 C2 C3 1.7(6)
O1 C1 C2 O3 -0.6(5)
C6 C1 C2 O3 -179.5(3)
O3 C2 C3 C4 -179.6(4)
C1 C2 C3 C4 -0.9(7)
C2 C3 C4 C5 -0.6(7)
C3 C4 C5 C6 1.2(7)
O1 C1 C6 C5 -179.8(4)
C2 C1 C6 C5 -1.0(6)
O1 C1 C6 C7 -3.5(6)
C2 C1 C6 C7 175.3(4)
C4 C5 C6 C1 -0.4(6)
C4 C5 C6 C7 -176.8(4)
C1 C6 C7 N1 4.0(6)
C5 C6 C7 N1 -179.7(4)
N1 C8 C9 C10 112.7(6)
N1 C8 C9 O2 -66.0(5)
O2 C9 C10 C11 0.8(6)
C8 C9 C10 C11 -177.9(5)
C9 C10 C11 C12 -1.1(7)
C10 C11 C12 O2 0.9(7)
O4 C14 C15 O6 4.6(6)
C19 C14 C15 O6 -171.5(4)
O4 C14 C15 C16 179.7(4)
C19 C14 C15 C16 3.6(6)
O6 C15 C16 C17 172.7(5)
C14 C15 C16 C17 -2.4(7)
C15 C16 C17 C18 -1.0(8)
C16 C17 C18 C19 3.0(8)
C17 C18 C19 C14 -1.6(7)
C17 C18 C19 C20 -172.5(4)
O4 C14 C19 C18 -177.5(4)
C15 C14 C19 C18 -1.6(6)
O4 C14 C19 C20 -7.0(6)
C15 C14 C19 C20 168.9(4)
C18 C19 C20 N2 -171.7(4)
C14 C19 C20 N2 17.5(6)
N2 C21 C22 C23 -96.0(6)
N2 C21 C22 O5 81.0(5)
O5 C22 C23 C24 -0.3(6)
C21 C22 C23 C24 176.8(5)
C22 C23 C24 C25 0.3(7)
C23 C24 C25 O5 -0.1(7)
O7 C27 C28 C29 -176.4(5)
C32 C27 C28 C29 -0.4(8)
O7 C27 C28 O9 7.1(8)
C32 C27 C28 O9 -177.0(5)
O9 C28 C29 C30 178.0(7)
C27 C28 C29 C30 1.2(10)
C28 C29 C30 C31 -1.0(11)
C29 C30 C31 C32 -0.1(10)
C30 C31 C32 C27 0.9(8)
C30 C31 C32 C33 175.8(5)
O7 C27 C32 C31 175.1(4)
C28 C27 C32 C31 -0.6(7)
O7 C27 C32 C33 0.3(6)
C28 C27 C32 C33 -175.5(4)
C31 C32 C33 N3 170.3(4)
C27 C32 C33 N3 -14.7(7)
N3 C34 C35 C36 -74.5(7)
N3 C34 C35 O8 99.3(5)
O8 C35 C36 C37 0.8(7)
C34 C35 C36 C37 175.0(5)
C35 C36 C37 C38 -0.1(8)
C36 C37 C38 O8 -0.6(8)
C6 C7 N1 C8 -173.9(4)
C6 C7 N1 Co1 11.3(6)
C9 C8 N1 C7 89.1(4)
C9 C8 N1 Co1 -96.1(4)
C19 C20 N2 C21 -173.7(4)
C19 C20 N2 Co1 1.7(6)
C22 C21 N2 C20 -75.8(4)
C22 C21 N2 Co1 108.6(3)
C32 C33 N3 C34 171.8(4)
C32 C33 N3 Co1 -0.1(6)
C35 C34 N3 C33 -30.9(5)
C35 C34 N3 Co1 141.3(3)
C6 C1 O1 Co1 -13.0(5)
C2 C1 O1 Co1 168.2(3)
C10 C9 O2 C12 -0.2(6)
C8 C9 O2 C12 178.8(4)
C11 C12 O2 C9 -0.5(7)
C3 C2 O3 C13 5.0(7)
C1 C2 O3 C13 -173.8(4)
C19 C14 O4 Co1 -21.3(5)
C15 C14 O4 Co1 163.0(3)
C23 C22 O5 C25 0.2(5)
C21 C22 O5 C25 -177.5(4)
C24 C25 O5 C22 0.0(7)
C16 C15 O6 C26 110.8(6)
C14 C15 O6 C26 -74.0(6)
C32 C27 O7 Co1 27.4(5)
C28 C27 O7 Co1 -157.0(3)
C36 C35 O8 C38 -1.1(6)
C34 C35 O8 C38 -176.3(5)
C37 C38 O8 C35 1.1(7)
C29 C28 O9 C39 159.3(9)
C27 C28 O9 C39 -24.0(12)
C27 O7 Co1 O1 -116.9(3)
C27 O7 Co1 O4 57.2(3)
C27 O7 Co1 N2 139.3(10)
C27 O7 Co1 N1 149.6(3)
C27 O7 Co1 N3 -32.3(3)
C1 O1 Co1 O7 -61.7(3)
C1 O1 Co1 O4 -136.6(10)
C1 O1 Co1 N2 111.8(3)
C1 O1 Co1 N1 21.3(3)
C1 O1 Co1 N3 -153.5(3)
C14 O4 Co1 O7 -156.4(3)
C14 O4 Co1 O1 -81.3(11)
C14 O4 Co1 N2 30.3(3)
C14 O4 Co1 N1 120.7(3)
C14 O4 Co1 N3 -64.5(3)
C20 N2 Co1 O7 -102.4(11)
C21 N2 Co1 O7 72.7(11)
C20 N2 Co1 O1 153.7(3)
C21 N2 Co1 O1 -31.2(3)
C20 N2 Co1 O4 -20.6(3)
C21 N2 Co1 O4 154.5(3)
C20 N2 Co1 N1 -112.7(3)
C21 N2 Co1 N1 62.4(3)
C20 N2 Co1 N3 69.2(3)
C21 N2 Co1 N3 -115.7(3)
C7 N1 Co1 O7 71.0(3)
C8 N1 Co1 O7 -103.6(3)
C7 N1 Co1 O1 -19.8(3)
C8 N1 Co1 O1 165.6(3)
C7 N1 Co1 O4 157.9(3)
C8 N1 Co1 O4 -16.6(3)
C7 N1 Co1 N2 -110.3(3)
C8 N1 Co1 N2 75.2(3)
C7 N1 Co1 N3 50.0(15)
C8 N1 Co1 N3 -124.5(13)
C33 N3 Co1 O7 18.7(3)
C34 N3 Co1 O7 -153.0(3)
C33 N3 Co1 O1 109.7(3)
C34 N3 Co1 O1 -62.0(3)
C33 N3 Co1 O4 -68.5(3)
C34 N3 Co1 O4 119.8(3)
C33 N3 Co1 N2 -160.3(3)
C34 N3 Co1 N2 28.0(3)
C33 N3 Co1 N1 39.5(15)
C34 N3 Co1 N1 -132.3(13)
